data_7118600
loop_
_publ_author_name
'Itazaki, Masumi'
'Katsube, Shinya'
'Kamitani, Masahiro'
'Nakazawa, Hiroshi'

_publ_section_title
;
 Synthesis of vinylphosphines and unsymmetric diphosphines: iron-catalyzed
 selective hydrophosphination reaction of alkynes and vinylphosphines with
 secondary phosphines.
;
_journal_issue 15
_journal_name_full 'Chemical communications (Cambridge, England)'
_journal_page_first 3163
_journal_page_last 3166
_journal_paper_doi 10.1039/c5cc10185a
_journal_volume 52
_journal_year 2016
_chemical_formula_moiety 'C20 H18 N P'
_chemical_formula_sum 'C20 H18 N P'
_chemical_formula_weight 303.32
_space_group_IT_number 14
_symmetry_cell_setting monoclinic
_symmetry_Int_Tables_number 14
_symmetry_space_group_name_Hall '-P 2yn'
_symmetry_space_group_name_H-M 'P 1 21/n 1'
_audit_update_record
;
2015-12-10 deposited with the CCDC.
2016-01-14 downloaded from the CCDC.
;
_cell_angle_alpha 90.00
_cell_angle_beta 111.673(3)
_cell_angle_gamma 90.00
_cell_formula_units_Z 4
_cell_length_a 16.561(6)
_cell_length_b 5.936(2)
_cell_length_c 17.511(6)
_cell_measurement_reflns_used 4144
_cell_measurement_temperature 200(2)
_cell_measurement_theta_max 27.4816
_cell_measurement_theta_min 2.4749
_cell_volume 1599.7(10)
_computing_cell_refinement 'CrystalClear (Rigaku Inc., 2008)'
_computing_data_collection 'CrystalClear (Rigaku Inc., 2008)'
_computing_data_reduction 'CrystalClear (Rigaku Inc., 2008)'
_computing_molecular_graphics 'Ortep-3 for Windows (Farrugia, 1997)'
_computing_publication_material SHELXL97
_computing_structure_refinement 'SHELXL-97 (Sheldrick, 1997)'
_computing_structure_solution 'SIR97 (Altomare <i>et al.</i>,  1999)'
_diffrn_ambient_temperature 200(2)
_diffrn_detector_area_resol_mean 7.111
_diffrn_measured_fraction_theta_full 0.990
_diffrn_measured_fraction_theta_max 0.990
_diffrn_measurement_details
;
scan:
    Number of images: 360
               Slice: -115.0000 - 65.0000
         Image width: 0.5000
            Exp time: 4.0000
       Rotation axis: Omega
               Omega: 0.0000
                 Chi: 45.0000
                 Phi: 0.0000
                 XTD: 54.9175
              2theta: -25.2024
scan:
    Number of images: 360
               Slice: -115.0000 - 65.0000
         Image width: 0.5000
            Exp time: 4.0000
       Rotation axis: Omega
               Omega: 0.0000
                 Chi: 45.0000
                 Phi: 90.0000
                 XTD: 54.9175
              2theta: -25.2024
scan:
    Number of images: 360
               Slice: -115.0000 - 65.0000
         Image width: 0.5000
            Exp time: 4.0000
       Rotation axis: Omega
               Omega: 0.0000
                 Chi: 45.0000
                 Phi: 180.0000
                 XTD: 54.9175
              2theta: -25.2024

;
_diffrn_measurement_device 'Saturn724+ (4x4 bin mode)'
_diffrn_measurement_device_details 'AFC11 (Right): Eulerian 3 circle'
_diffrn_measurement_device_type 'Rigaku AFC11 with Saturn 724+ CCD'
_diffrn_measurement_method \w
_diffrn_radiation_detector CCD
_diffrn_radiation_monochromator Confocal
_diffrn_radiation_source 'Rotating Anode'
_diffrn_radiation_type MoK\a
_diffrn_radiation_wavelength 0.710747
_diffrn_reflns_av_R_equivalents 0.0229
_diffrn_reflns_av_sigmaI/netI 0.0182
_diffrn_reflns_limit_h_max 21
_diffrn_reflns_limit_h_min -21
_diffrn_reflns_limit_k_max 7
_diffrn_reflns_limit_k_min -7
_diffrn_reflns_limit_l_max 22
_diffrn_reflns_limit_l_min -22
_diffrn_reflns_number 15615
_diffrn_reflns_reduction_process 'Lp corrections applied'
_diffrn_reflns_theta_full 27.50
_diffrn_reflns_theta_max 27.50
_diffrn_reflns_theta_min 2.50
_diffrn_source_current 24.0000
_diffrn_source_power 1.2000
_diffrn_source_voltage 50.0000
_exptl_absorpt_coefficient_mu 0.168
_exptl_absorpt_correction_T_max 0.9851
_exptl_absorpt_correction_T_min 0.9640
_exptl_absorpt_correction_type multi-scan
_exptl_absorpt_process_details 'REQAB (Rigaku, 1998)'
_exptl_crystal_colour Colorless
_exptl_crystal_density_diffrn 1.259
_exptl_crystal_density_method 'not measured'
_exptl_crystal_description Prism
_exptl_crystal_F_000 640
_exptl_crystal_preparation 'mounted on the CryoLoop with Palaton oil and placed in N2 stream at 200(2) K'
_exptl_crystal_size_max 0.22
_exptl_crystal_size_mid 0.13
_exptl_crystal_size_min 0.09
_refine_diff_density_max 0.289
_refine_diff_density_min -0.194
_refine_diff_density_rms 0.037
_refine_ls_extinction_method none
_refine_ls_goodness_of_fit_ref 1.033
_refine_ls_hydrogen_treatment refall
_refine_ls_matrix_type full
_refine_ls_number_parameters 271
_refine_ls_number_reflns 3643
_refine_ls_number_restraints 0
_refine_ls_restrained_S_all 1.033
_refine_ls_R_factor_all 0.0423
_refine_ls_R_factor_gt 0.0369
_refine_ls_shift/su_max 0.000
_refine_ls_shift/su_mean 0.000
_refine_ls_structure_factor_coef Fsqd
_refine_ls_weighting_details 'calc w=1/[\s^2^(Fo^2^)+(0.0523P)^2^+0.4926P] where P=(Fo^2^+2Fc^2^)/3'
_refine_ls_weighting_scheme calc
_refine_ls_wR_factor_gt 0.0962
_refine_ls_wR_factor_ref 0.0997
_reflns_number_gt 3224
_reflns_number_total 3643
_reflns_threshold_expression >2sigma(I)
_cod_data_source_file c5cc10185a2.cif
_cod_data_source_block KSY127
_cod_depositor_comments
;
The following automatic conversions were performed:

'_exptl_absorpt_correction_type' value 'Multi-scan' changed to
'multi-scan' according to
/usr/data/users/saulius/crontab/automatic-downloads/rss-feeds/RSC/lib/dictionaries/cif_core.dic
dictionary named 'cif_core.dic' version 2.4.2 from 2011-04-26.

Automatic conversion script
Id: cif_fix_values 4268 2015-11-12 08:31:59Z antanas 

 Adding full bibliography for 7118599--7118607.cif.
;
_cod_original_cell_volume 1599.8(10)
_cod_original_sg_symbol_H-M P21/n
_cod_database_code 7118600

loop_
_symmetry_equiv_pos_as_xyz
'x, y, z'
'-x+1/2, y+1/2, -z+1/2'
'-x, -y, -z'
'x-1/2, -y-1/2, z-1/2'

loop_
_atom_site_label
_atom_site_type_symbol
_atom_site_fract_x
_atom_site_fract_y
_atom_site_fract_z
_atom_site_U_iso_or_equiv
_atom_site_adp_type
_atom_site_occupancy
_atom_site_symmetry_multiplicity
_atom_site_calc_flag
P1 P 0.14577(2) 0.18956(6) 0.492835(19) 0.02983(11) Uani 1 1 d
C1 C 0.26217(8) 0.2577(2) 0.52623(7) 0.0287(3) Uani 1 1 d
C2 C 0.29535(9) 0.4542(2) 0.50643(8) 0.0353(3) Uani 1 1 d
H2A H 0.2561(11) 0.572(3) 0.4746(10) 0.046(4) Uiso 1 1 d
C3 C 0.38466(10) 0.4860(3) 0.53073(10) 0.0451(4) Uani 1 1 d
H3A H 0.4052(12) 0.625(3) 0.5140(12) 0.059(5) Uiso 1 1 d
C4 C 0.44158(10) 0.3227(3) 0.57598(10) 0.0485(4) Uani 1 1 d
H4A H 0.5033(12) 0.346(3) 0.5936(11) 0.049(5) Uiso 1 1 d
C5 C 0.40940(10) 0.1275(3) 0.59673(10) 0.0493(4) Uani 1 1 d
H5A H 0.4480(13) 0.014(3) 0.6258(12) 0.064(6) Uiso 1 1 d
C6 C 0.32073(10) 0.0929(3) 0.57128(9) 0.0386(3) Uani 1 1 d
H6A H 0.2989(11) -0.050(3) 0.5860(11) 0.052(5) Uiso 1 1 d
C7 C 0.13643(8) 0.1641(2) 0.59355(8) 0.0304(3) Uani 1 1 d
C8 C 0.09766(9) -0.0266(2) 0.61056(9) 0.0376(3) Uani 1 1 d
H8A H 0.0753(12) -0.140(3) 0.5681(12) 0.055(5) Uiso 1 1 d
C9 C 0.09167(10) -0.0557(3) 0.68716(10) 0.0452(4) Uani 1 1 d
H9A H 0.0629(12) -0.189(3) 0.6973(12) 0.057(5) Uiso 1 1 d
C10 C 0.12424(10) 0.1076(3) 0.74691(9) 0.0454(4) Uani 1 1 d
H10A H 0.1204(11) 0.083(3) 0.7992(11) 0.053(5) Uiso 1 1 d
C11 C 0.16208(10) 0.2992(3) 0.73041(9) 0.0456(4) Uani 1 1 d
H11A H 0.1848(13) 0.413(4) 0.7690(13) 0.064(6) Uiso 1 1 d
C12 C 0.16818(9) 0.3277(3) 0.65442(9) 0.0381(3) Uani 1 1 d
H12A H 0.1952(12) 0.460(3) 0.6432(11) 0.053(5) Uiso 1 1 d
C13 C 0.09352(8) 0.4602(2) 0.46013(8) 0.0332(3) Uani 1 1 d
H13A H 0.0705(11) 0.522(3) 0.5003(11) 0.047(4) Uiso 1 1 d
C14 C 0.07913(8) 0.5784(2) 0.39107(8) 0.0333(3) Uani 1 1 d
H14A H 0.0472(10) 0.723(3) 0.3857(10) 0.042(4) Uiso 1 1 d
C15 C 0.10452(8) 0.5342(2) 0.32083(8) 0.0298(3) Uani 1 1 d
C16 C 0.09174(9) 0.7028(2) 0.26167(9) 0.0342(3) Uani 1 1 d
H16A H 0.0670(10) 0.843(3) 0.2688(10) 0.038(4) Uiso 1 1 d
C17 C 0.11481(9) 0.6733(2) 0.19415(9) 0.0373(3) Uani 1 1 d
H17A H 0.1069(11) 0.790(3) 0.1547(12) 0.053(5) Uiso 1 1 d
C18 C 0.15136(9) 0.4712(2) 0.18270(8) 0.0345(3) Uani 1 1 d
C19 C 0.16320(9) 0.3002(2) 0.24023(8) 0.0336(3) Uani 1 1 d
H19A H 0.1859(10) 0.163(3) 0.2331(10) 0.041(4) Uiso 1 1 d
C20 C 0.14073(9) 0.3315(2) 0.30788(8) 0.0323(3) Uani 1 1 d
H20A H 0.1500(10) 0.211(3) 0.3451(10) 0.040(4) Uiso 1 1 d
N1 N 0.17426(11) 0.4354(3) 0.11506(9) 0.0506(4) Uani 1 1 d
H1AN H 0.1733(15) 0.556(4) 0.0861(15) 0.079(7) Uiso 1 1 d
H1BN H 0.2125(14) 0.324(4) 0.1207(13) 0.070(7) Uiso 1 1 d

loop_
_atom_site_aniso_label
_atom_site_aniso_U_11
_atom_site_aniso_U_22
_atom_site_aniso_U_33
_atom_site_aniso_U_23
_atom_site_aniso_U_13
_atom_site_aniso_U_12
P1 0.03256(19) 0.03089(18) 0.02686(18) -0.00346(12) 0.01193(13) -0.00051(13)
C1 0.0301(6) 0.0344(6) 0.0237(5) -0.0004(5) 0.0123(5) 0.0053(5)
C2 0.0324(7) 0.0373(7) 0.0350(7) 0.0042(6) 0.0109(6) 0.0027(6)
C3 0.0360(8) 0.0536(9) 0.0456(8) 0.0040(7) 0.0151(6) -0.0036(7)
C4 0.0298(7) 0.0730(12) 0.0416(8) 0.0014(8) 0.0121(6) 0.0059(7)
C5 0.0396(8) 0.0655(11) 0.0414(8) 0.0130(8) 0.0132(7) 0.0225(8)
C6 0.0424(8) 0.0416(8) 0.0355(7) 0.0096(6) 0.0189(6) 0.0117(6)
C7 0.0275(6) 0.0355(7) 0.0298(6) -0.0009(5) 0.0123(5) -0.0001(5)
C8 0.0362(7) 0.0348(7) 0.0434(8) 0.0011(6) 0.0165(6) -0.0009(6)
C9 0.0403(8) 0.0484(9) 0.0527(9) 0.0165(7) 0.0240(7) 0.0051(7)
C10 0.0375(8) 0.0695(11) 0.0323(7) 0.0132(7) 0.0167(6) 0.0118(7)
C11 0.0432(8) 0.0631(10) 0.0300(7) -0.0067(7) 0.0129(6) -0.0016(7)
C12 0.0387(7) 0.0446(8) 0.0321(7) -0.0056(6) 0.0144(6) -0.0085(6)
C13 0.0300(6) 0.0381(7) 0.0312(6) -0.0055(5) 0.0112(5) 0.0056(5)
C14 0.0294(6) 0.0331(7) 0.0345(7) -0.0036(5) 0.0084(5) 0.0074(5)
C15 0.0242(6) 0.0309(6) 0.0303(6) -0.0017(5) 0.0054(5) 0.0012(5)
C16 0.0298(6) 0.0291(6) 0.0406(7) 0.0001(5) 0.0092(5) 0.0010(5)
C17 0.0374(7) 0.0351(7) 0.0370(7) 0.0061(6) 0.0108(6) -0.0043(6)
C18 0.0310(7) 0.0407(7) 0.0305(6) -0.0044(5) 0.0099(5) -0.0095(5)
C19 0.0323(7) 0.0343(7) 0.0319(6) -0.0050(5) 0.0094(5) 0.0016(5)
C20 0.0344(7) 0.0305(6) 0.0293(6) 0.0010(5) 0.0086(5) 0.0049(5)
N1 0.0644(10) 0.0549(9) 0.0398(7) -0.0035(6) 0.0279(7) -0.0074(8)

loop_
_atom_type_symbol
_atom_type_description
_atom_type_scat_dispersion_real
_atom_type_scat_dispersion_imag
_atom_type_scat_source
C C 0.0033 0.0016 'International Tables Vol C Tables 4.2.6.8 and 6.1.1.4'
H H 0.0000 0.0000 'International Tables Vol C Tables 4.2.6.8 and 6.1.1.4'
N N 0.0061 0.0033 'International Tables Vol C Tables 4.2.6.8 and 6.1.1.4'
P P 0.1023 0.0942 'International Tables Vol C Tables 4.2.6.8 and 6.1.1.4'

loop_
_geom_angle_atom_site_label_1
_geom_angle_atom_site_label_2
_geom_angle_atom_site_label_3
_geom_angle
C13 P1 C7 100.18(6)
C13 P1 C1 103.13(6)
C7 P1 C1 99.39(6)
C2 C1 C6 118.25(13)
C2 C1 P1 124.79(10)
C6 C1 P1 116.88(11)
C1 C2 C3 120.78(13)
C1 C2 H2A 120.2(10)
C3 C2 H2A 119.0(10)
C4 C3 C2 120.24(16)
C4 C3 H3A 121.7(11)
C2 C3 H3A 118.1(11)
C5 C4 C3 119.53(15)
C5 C4 H4A 120.2(11)
C3 C4 H4A 120.2(11)
C4 C5 C6 120.50(14)
C4 C5 H5A 119.6(12)
C6 C5 H5A 119.8(12)
C5 C6 C1 120.69(15)
C5 C6 H6A 119.2(10)
C1 C6 H6A 120.1(10)
C8 C7 C12 118.57(13)
C8 C7 P1 118.96(10)
C12 C7 P1 122.46(10)
C7 C8 C9 120.77(14)
C7 C8 H8A 118.6(11)
C9 C8 H8A 120.7(11)
C10 C9 C8 119.74(15)
C10 C9 H9A 120.9(11)
C8 C9 H9A 119.4(11)
C11 C10 C9 120.02(14)
C11 C10 H10A 121.7(11)
C9 C10 H10A 118.3(11)
C10 C11 C12 120.18(15)
C10 C11 H11A 122.6(13)
C12 C11 H11A 117.2(13)
C11 C12 C7 120.71(14)
C11 C12 H12A 120.2(11)
C7 C12 H12A 119.1(11)
C14 C13 P1 130.78(11)
C14 C13 H13A 117.4(10)
P1 C13 H13A 111.7(10)
C13 C14 C15 130.82(12)
C13 C14 H14A 116.6(9)
C15 C14 H14A 112.6(9)
C16 C15 C20 116.84(12)
C16 C15 C14 118.85(12)
C20 C15 C14 124.30(12)
C17 C16 C15 121.93(13)
C17 C16 H16A 119.3(10)
C15 C16 H16A 118.8(10)
C16 C17 C18 120.35(13)
C16 C17 H17A 121.5(11)
C18 C17 H17A 118.2(11)
N1 C18 C17 121.73(14)
N1 C18 C19 119.77(14)
C17 C18 C19 118.49(13)
C20 C19 C18 120.86(13)
C20 C19 H19A 119.2(10)
C18 C19 H19A 120.0(10)
C19 C20 C15 121.51(13)
C19 C20 H20A 117.7(10)
C15 C20 H20A 120.8(10)
C18 N1 H1AN 114.7(16)
C18 N1 H1BN 115.1(14)
H1AN N1 H1BN 122(2)

loop_
_geom_bond_atom_site_label_1
_geom_bond_atom_site_label_2
_geom_bond_distance
P1 C13 1.8141(15)
P1 C7 1.8327(15)
P1 C1 1.8409(15)
C1 C2 1.3868(19)
C1 C6 1.3982(18)
C2 C3 1.393(2)
C2 H2A 0.977(18)
C3 C4 1.380(2)
C3 H3A 0.98(2)
C4 C5 1.379(3)
C4 H4A 0.963(18)
C5 C6 1.383(2)
C5 H5A 0.94(2)
C6 H6A 0.992(19)
C7 C8 1.3870(19)
C7 C12 1.3933(19)
C8 C9 1.392(2)
C8 H8A 0.969(19)
C9 C10 1.381(3)
C9 H9A 0.972(19)
C10 C11 1.380(3)
C10 H10A 0.953(18)
C11 C12 1.381(2)
C11 H11A 0.93(2)
C12 H12A 0.958(19)
C13 C14 1.341(2)
C13 H13A 0.986(18)
C14 C15 1.4630(18)
C14 H14A 0.993(17)
C15 C16 1.3992(19)
C15 C20 1.4000(18)
C16 C17 1.381(2)
C16 H16A 0.955(16)
C17 C18 1.391(2)
C17 H17A 0.951(19)
C18 N1 1.3871(19)
C18 C19 1.392(2)
C19 C20 1.3790(19)
C19 H19A 0.924(16)
C20 H20A 0.943(17)
N1 H1AN 0.87(3)
N1 H1BN 0.89(2)

loop_
_geom_torsion_atom_site_label_1
_geom_torsion_atom_site_label_2
_geom_torsion_atom_site_label_3
_geom_torsion_atom_site_label_4
_geom_torsion
C13 P1 C1 C2 -16.63(13)
C7 P1 C1 C2 -119.49(12)
C13 P1 C1 C6 166.78(10)
C7 P1 C1 C6 63.92(11)
C6 C1 C2 C3 0.1(2)
P1 C1 C2 C3 -176.44(11)
C1 C2 C3 C4 -0.9(2)
C2 C3 C4 C5 0.2(3)
C3 C4 C5 C6 1.2(3)
C4 C5 C6 C1 -1.9(2)
C2 C1 C6 C5 1.3(2)
P1 C1 C6 C5 178.11(12)
C13 P1 C7 C8 125.52(12)
C1 P1 C7 C8 -129.20(11)
C13 P1 C7 C12 -55.61(13)
C1 P1 C7 C12 49.68(13)
C12 C7 C8 C9 -0.9(2)
P1 C7 C8 C9 178.03(11)
C7 C8 C9 C10 0.3(2)
C8 C9 C10 C11 0.4(2)
C9 C10 C11 C12 -0.5(2)
C10 C11 C12 C7 0.0(2)
C8 C7 C12 C11 0.7(2)
P1 C7 C12 C11 -178.14(12)
C7 P1 C13 C14 179.68(14)
C1 P1 C13 C14 77.44(14)
P1 C13 C14 C15 -3.5(2)
C13 C14 C15 C16 -170.84(14)
C13 C14 C15 C20 9.7(2)
C20 C15 C16 C17 -0.97(19)
C14 C15 C16 C17 179.49(12)
C15 C16 C17 C18 0.5(2)
C16 C17 C18 N1 179.23(13)
C16 C17 C18 C19 0.6(2)
N1 C18 C19 C20 -179.83(13)
C17 C18 C19 C20 -1.2(2)
C18 C19 C20 C15 0.7(2)
C16 C15 C20 C19 0.38(19)
C14 C15 C20 C19 179.89(12)
